data_4338126
loop_
_publ_author_name
'Li, Shaobin'
'Sun, Wenlong'
'Wang, Kun'
'Ma, Huiyuan'
'Pang, Haijun'
'Liu, Heng'
'Zhang, Jianxin'

_publ_section_title
;
 Turn Helical Motifs from Pair to Single Entangled Double Helixes in a
 Cobalt-Vanadate System via Introduction of a V-Shaped Ligand.
;
_journal_issue 9
_journal_name_full 'Inorganic chemistry'
_journal_page_first 4541
_journal_page_last 4547
_journal_paper_doi 10.1021/ic500224m
_journal_volume 53
_journal_year 2014
_chemical_formula_moiety 'Co H4 O8 V2'
_chemical_formula_sum 'Co H4 O8 V2'
_chemical_formula_weight 292.84
_chemical_name_systematic
; 
 ? 
;
_space_group_IT_number 62
_symmetry_space_group_name_Hall '-P 2ac 2n'
_symmetry_space_group_name_H-M 'P n m a'
_atom_sites_solution_hydrogens geom
_atom_sites_solution_primary direct
_atom_sites_solution_secondary difmap
_audit_creation_method SHELXL-97
_cell_angle_alpha 90.00
_cell_angle_beta 90.00
_cell_angle_gamma 90.00
_cell_formula_units_Z 4
_cell_length_a 5.5676(14)
_cell_length_b 10.692(3)
_cell_length_c 11.859(3)
_cell_measurement_temperature 273(2)
_cell_volume 706.0(3)
_computing_structure_refinement 'SHELXL-97 (Sheldrick, 1997)'
_computing_structure_solution 'SHELXS-97 (Sheldrick, 1990)'
_diffrn_ambient_temperature 273(2)
_diffrn_measured_fraction_theta_full 0.997
_diffrn_measured_fraction_theta_max 0.997
_diffrn_radiation_monochromator graphite
_diffrn_radiation_source 'fine-focus sealed tube'
_diffrn_radiation_type MoK\a
_diffrn_radiation_wavelength 0.71073
_diffrn_reflns_av_R_equivalents 0.0417
_diffrn_reflns_av_sigmaI/netI 0.0289
_diffrn_reflns_limit_h_max 6
_diffrn_reflns_limit_h_min -7
_diffrn_reflns_limit_k_max 13
_diffrn_reflns_limit_k_min -14
_diffrn_reflns_limit_l_max 15
_diffrn_reflns_limit_l_min -15
_diffrn_reflns_number 5152
_diffrn_reflns_theta_full 28.27
_diffrn_reflns_theta_max 28.27
_diffrn_reflns_theta_min 3.44
_exptl_absorpt_coefficient_mu 4.914
_exptl_absorpt_correction_T_max 0.456
_exptl_absorpt_correction_T_min 0.389
_exptl_absorpt_correction_type multi-scan
_exptl_absorpt_process_details 'SADABS (Sheldrick, 1996)'
_exptl_crystal_density_diffrn 2.755
_exptl_crystal_density_method 'not measured'
_exptl_crystal_F_000 564.0
_exptl_crystal_size_max 0.20
_exptl_crystal_size_mid 0.18
_exptl_crystal_size_min 0.16
_refine_diff_density_max 0.497
_refine_diff_density_min -1.069
_refine_diff_density_rms 0.123
_refine_ls_extinction_method none
_refine_ls_goodness_of_fit_ref 0.959
_refine_ls_hydrogen_treatment mixed
_refine_ls_matrix_type full
_refine_ls_number_parameters 59
_refine_ls_number_reflns 924
_refine_ls_number_restraints 3
_refine_ls_restrained_S_all 0.959
_refine_ls_R_factor_all 0.0266
_refine_ls_R_factor_gt 0.0250
_refine_ls_shift/su_max 0.000
_refine_ls_shift/su_mean 0.000
_refine_ls_structure_factor_coef Fsqd
_refine_ls_weighting_details 'calc w=1/[\s^2^(Fo^2^)+(0.0458P)^2^+0.6502P] where P=(Fo^2^+2Fc^2^)/3'
_refine_ls_weighting_scheme calc
_refine_ls_wR_factor_gt 0.0661
_refine_ls_wR_factor_ref 0.0673
_reflns_number_gt 861
_reflns_number_total 927
_reflns_threshold_expression >2sigma(I)
_cod_data_source_file ic500224m_si_002.cif
_cod_data_source_block compound1
_cod_depositor_comments 'Adding full bibliography for 4338126--4338127.cif.'
_cod_original_formula_sum 'Co H4 O8 V2 '
_cod_database_code 4338126

loop_
_symmetry_equiv_pos_as_xyz
'x, y, z'
'-x+1/2, -y, z+1/2'
'-x, y+1/2, -z'
'x+1/2, -y+1/2, -z+1/2'
'-x, -y, -z'
'x-1/2, y, -z-1/2'
'x, -y-1/2, z'
'-x-1/2, y-1/2, z-1/2'

loop_
_atom_site_label
_atom_site_type_symbol
_atom_site_fract_x
_atom_site_fract_y
_atom_site_fract_z
_atom_site_U_iso_or_equiv
_atom_site_adp_type
_atom_site_occupancy
_atom_site_symmetry_multiplicity
_atom_site_calc_flag
_atom_site_refinement_flags
V1 V 0.19538(6) 0.53110(3) 0.82603(3) 0.01210(13) Uani 1 1 d .
Co1 Co -0.01605(7) 0.7500 1.04016(3) 0.01346(14) Uani 1 2 d S
O3 O 0.1210(3) 0.61371(17) 0.93652(13) 0.0236(3) Uani 1 1 d .
O1 O 0.0004(2) 0.57094(15) 0.71048(13) 0.0200(3) Uani 1 1 d .
O2 O 0.1674(3) 0.38083(15) 0.85458(13) 0.0223(3) Uani 1 1 d .
OW2 O 0.3015(4) 0.7500 1.1305(2) 0.0307(6) Uani 1 2 d SD
H1 H 0.332(6) 0.7500 1.2000(10) 0.037 Uiso 1 2 d SD
H2 H 0.431(4) 0.7500 1.094(3) 0.037 Uiso 1 2 d SD
OW1 O -0.3409(4) 0.7500 0.94759(18) 0.0220(5) Uani 1 2 d S
H3 H -0.3732 0.6925 0.9009 0.026 Uiso 1 1 d R

loop_
_atom_site_aniso_label
_atom_site_aniso_U_11
_atom_site_aniso_U_22
_atom_site_aniso_U_33
_atom_site_aniso_U_23
_atom_site_aniso_U_13
_atom_site_aniso_U_12
V1 0.0094(2) 0.0116(2) 0.01527(19) -0.00043(11) 0.00112(10) -0.00036(10)
Co1 0.0123(2) 0.0126(2) 0.0155(2) 0.000 0.00141(12) 0.000
O3 0.0219(8) 0.0228(8) 0.0261(7) -0.0078(6) 0.0055(6) 0.0019(6)
O1 0.0123(7) 0.0242(8) 0.0236(7) 0.0051(6) -0.0029(5) -0.0036(6)
O2 0.0253(8) 0.0150(7) 0.0267(7) 0.0030(6) 0.0053(6) -0.0009(6)
OW2 0.0164(11) 0.0522(17) 0.0235(11) 0.000 -0.0018(8) 0.000
OW1 0.0201(11) 0.0215(11) 0.0244(10) 0.000 -0.0073(8) 0.000

loop_
_atom_type_symbol
_atom_type_description
_atom_type_scat_dispersion_real
_atom_type_scat_dispersion_imag
_atom_type_scat_source
C C 0.0033 0.0016 'International Tables Vol C Tables 4.2.6.8 and 6.1.1.4'
H H 0.0000 0.0000 'International Tables Vol C Tables 4.2.6.8 and 6.1.1.4'
N N 0.0061 0.0033 'International Tables Vol C Tables 4.2.6.8 and 6.1.1.4'
O O 0.0106 0.0060 'International Tables Vol C Tables 4.2.6.8 and 6.1.1.4'
V V 0.3005 0.5294 'International Tables Vol C Tables 4.2.6.8 and 6.1.1.4'
Co Co 0.3494 0.9721 'International Tables Vol C Tables 4.2.6.8 and 6.1.1.4'

loop_
_geom_angle_atom_site_label_1
_geom_angle_atom_site_label_2
_geom_angle_atom_site_label_3
_geom_angle
_geom_angle_site_symmetry_1
_geom_angle_site_symmetry_3
O3 V1 O2 109.76(8) . .
O3 V1 O1 109.28(8) . .
O2 V1 O1 109.26(8) . .
O3 V1 O1 107.66(8) . 6_657
O2 V1 O1 111.61(8) . 6_657
O1 V1 O1 109.23(5) . 6_657
O3 Co1 O3 90.41(10) 7_575 .
O3 Co1 O2 91.89(7) 7_575 3_557
O3 Co1 O2 177.20(7) . 3_557
O3 Co1 O2 177.20(7) 7_575 5_567
O3 Co1 O2 91.89(7) . 5_567
O2 Co1 O2 85.77(9) 3_557 5_567
O3 Co1 OW2 89.56(7) 7_575 .
O3 Co1 OW2 89.56(7) . .
O2 Co1 OW2 92.05(7) 3_557 .
O2 Co1 OW2 92.05(7) 5_567 .
O3 Co1 OW1 90.41(6) 7_575 .
O3 Co1 OW1 90.41(6) . .
O2 Co1 OW1 87.98(7) 3_557 .
O2 Co1 OW1 87.98(7) 5_567 .
OW2 Co1 OW1 179.96(9) . .
V1 O3 Co1 163.33(11) . .
V1 O1 V1 134.02(9) . 6_557
V1 O2 Co1 145.73(9) . 5_567
Co1 OW2 H1 133(3) . .
Co1 OW2 H2 118(3) . .
H1 OW2 H2 109(2) . .
Co1 OW1 H3 121.4 . .

loop_
_geom_bond_atom_site_label_1
_geom_bond_atom_site_label_2
_geom_bond_distance
_geom_bond_site_symmetry_2
V1 O3 1.6336(15) .
V1 O2 1.6493(17) .
V1 O1 1.7993(15) .
V1 O1 1.8037(15) 6_657
Co1 O3 2.0534(16) 7_575
Co1 O3 2.0534(16) .
Co1 O2 2.0554(16) 3_557
Co1 O2 2.0554(16) 5_567
Co1 OW2 2.067(2) .
Co1 OW1 2.116(2) .
O1 V1 1.8037(15) 6_557
O2 Co1 2.0554(16) 5_567
OW2 H1 0.842(10) .
OW2 H2 0.840(10) .
OW1 H3 0.8466 .
